data_7246721
loop_
_publ_author_name
'Walusiak, Benjamin W.'
'Raghavan, Adharsh'
'Cahill, Christopher L.'

_publ_section_title
;
 Bandgap modification in 0D tellurium iodide perovskite derivatives via
 incorporation of polyiodide species
;
_journal_issue 20
_journal_name_full 'RSC Advances'
_journal_page_first 13477
_journal_page_last 13492
_journal_paper_doi 10.1039/D3RA00996C
_journal_volume 13
_journal_year 2023
_chemical_formula_moiety 'C5 H5 I N, I3, H2 O'
_chemical_formula_sum 'C5 H7 I4 N O'
_chemical_formula_weight 604.72
_space_group_crystal_system monoclinic
_space_group_IT_number 15
_space_group_name_Hall '-C 2yc'
_space_group_name_H-M_alt 'C 1 2/c 1'
_atom_sites_solution_hydrogens mixed
_audit_creation_method 'APEX3 v2019.1-0'
_audit_update_record
;
2023-01-30 deposited with the CCDC.	2023-04-24 downloaded from the CCDC.
;
_cell_angle_alpha 90
_cell_angle_beta 103.2200(10)
_cell_angle_gamma 90
_cell_formula_units_Z 8
_cell_length_a 22.8618(8)
_cell_length_b 7.1336(2)
_cell_length_c 15.7192(6)
_cell_measurement_reflns_used 9824
_cell_measurement_temperature 100(2)
_cell_measurement_theta_max 30.52
_cell_measurement_theta_min 2.66
_cell_volume 2495.66(15)
_computing_structure_refinement 'SHELXL-2018/3 (Sheldrick, 2018)'
_computing_structure_solution 'SHELXT 2014/5 (Sheldrick, 2014)'
_diffrn_ambient_temperature 100(2)
_diffrn_detector_area_resol_mean 7.3910
_diffrn_measured_fraction_theta_full 1.000
_diffrn_measured_fraction_theta_max 0.999
_diffrn_measurement_device_type 'Bruker D8 QUEST'
_diffrn_measurement_method '\f and \w scans'
_diffrn_radiation_probe x-ray
_diffrn_radiation_type MoK\a
_diffrn_radiation_wavelength 0.71073
_diffrn_reflns_av_R_equivalents 0.0422
_diffrn_reflns_av_unetI/netI 0.0218
_diffrn_reflns_Laue_measured_fraction_full 1.000
_diffrn_reflns_Laue_measured_fraction_max 0.999
_diffrn_reflns_limit_h_max 32
_diffrn_reflns_limit_h_min -32
_diffrn_reflns_limit_k_max 10
_diffrn_reflns_limit_k_min -10
_diffrn_reflns_limit_l_max 22
_diffrn_reflns_limit_l_min -22
_diffrn_reflns_number 34068
_diffrn_reflns_point_group_measured_fraction_full 1.000
_diffrn_reflns_point_group_measured_fraction_max 0.999
_diffrn_reflns_theta_full 25.242
_diffrn_reflns_theta_max 30.537
_diffrn_reflns_theta_min 1.830
_diffrn_source 'microfocus sealed tube'
_exptl_absorpt_coefficient_mu 9.948
_exptl_absorpt_correction_T_max 0.7561
_exptl_absorpt_correction_T_min 0.5215
_exptl_absorpt_correction_type multi-scan
_exptl_absorpt_process_details
;
Krause, L., Herbst-Irmer, R., Sheldrick, G. M., Stalke, D. (2015).
"Comparison of silver and molybdenum microfocus X-ray sources for
single-crystal structure determination"
J. Appl. Cryst. 48, 3-10.
doi:10.1107/S1600576714022985
;
_exptl_crystal_colour brown
_exptl_crystal_density_diffrn 3.219
_exptl_crystal_density_method 'not measured'
_exptl_crystal_description plate
_exptl_crystal_F_000 2112
_exptl_crystal_size_max 0.097
_exptl_crystal_size_mid 0.083
_exptl_crystal_size_min 0.029
_refine_diff_density_max 0.623
_refine_diff_density_min -0.656
_refine_diff_density_rms 0.115
_refine_ls_extinction_method none
_refine_ls_goodness_of_fit_ref 1.074
_refine_ls_hydrogen_treatment constr
_refine_ls_matrix_type full
_refine_ls_number_parameters 103
_refine_ls_number_reflns 3821
_refine_ls_number_restraints 0
_refine_ls_restrained_S_all 1.074
_refine_ls_R_factor_all 0.0213
_refine_ls_R_factor_gt 0.0167
_refine_ls_shift/su_max 0.003
_refine_ls_shift/su_mean 0.000
_refine_ls_structure_factor_coef Fsqd
_refine_ls_weighting_details 'w=1/[\s^2^(Fo^2^)+(0.0073P)^2^+5.0542P] where P=(Fo^2^+2Fc^2^)/3'
_refine_ls_weighting_scheme calc
_refine_ls_wR_factor_gt 0.0351
_refine_ls_wR_factor_ref 0.0367
_reflns_Friedel_coverage 0.000
_reflns_number_gt 3420
_reflns_number_total 3821
_reflns_threshold_expression 'I > 2\s(I)'
_cod_data_source_file d3ra00996c2.cif
_cod_data_source_block 'global_CCDC3'
_cod_depositor_comments
;
The following automatic conversions were performed:

data item '_exptl_absorpt_correction_type' value 'Multi-Scan' was
changed to 'multi-scan' in accordance with the
/home/data/users/saulius/crontab/automatic-downloads/rss-feeds/RSC/lib/dictionaries/cif_core.dic
dictionary named 'cif_core.dic' version 2.4.2 last updated on
2011-04-26.

Automatic conversion script
Id: cif_fix_values 8170 2020-07-09 18:12:32Z antanas 
;
_cod_original_sg_symbol_H-M 'C 2/c'
_cod_database_code 7246721
_shelx_space_group_comment
;
The symmetry employed for this shelxl refinement is uniquely defined
by the following loop, which should always be used as a source of
symmetry information in preference to the above space-group names.
They are only intended as comments.
;

loop_
_space_group_symop_operation_xyz
'x, y, z'
'-x, y, -z+1/2'
'x+1/2, y+1/2, z'
'-x+1/2, y+1/2, -z+1/2'
'-x, -y, -z'
'x, -y, z-1/2'
'-x+1/2, -y+1/2, -z'
'x+1/2, -y+1/2, z-1/2'

loop_
_atom_site_label
_atom_site_type_symbol
_atom_site_fract_x
_atom_site_fract_y
_atom_site_fract_z
_atom_site_U_iso_or_equiv
_atom_site_adp_type
_atom_site_occupancy
_atom_site_site_symmetry_order
_atom_site_calc_flag
_atom_site_refinement_flags_posn
_atom_site_refinement_flags_adp
_atom_site_refinement_flags_occupancy
_atom_site_disorder_assembly
_atom_site_disorder_group
N1 N 0.65248(10) 0.2838(3) 0.54529(14) 0.0221(4) Uani 1 1 d . . . . .
HN1 H 0.688374 0.287370 0.533802 0.026 Uiso 1 1 calc R U . . .
O1 O 0.77663(9) 0.3722(3) 0.57963(12) 0.0243(4) Uani 1 1 d G . . . .
H1O1 H 0.795684 0.334165 0.631100 0.036 Uiso 1 1 d G U . . .
H2O1 H 0.777524 0.494057 0.577704 0.036 Uiso 1 1 d G U . . .
I1 I 0.30432(2) 0.36747(2) 0.62143(2) 0.02175(4) Uani 1 1 d . . . . .
C1 C 0.60587(13) 0.2290(4) 0.48276(16) 0.0284(6) Uani 1 1 d . . . . .
H1 H 0.612023 0.192371 0.427362 0.034 Uiso 1 1 calc R U . . .
C2 C 0.54899(12) 0.2252(4) 0.49771(17) 0.0271(5) Uani 1 1 d . . . . .
H2 H 0.515658 0.186388 0.453224 0.033 Uiso 1 1 calc R U . . .
I2 I 0.18738(2) 0.33918(2) 0.67408(2) 0.01831(4) Uani 1 1 d . . . . .
C3 C 0.54130(11) 0.2793(3) 0.57940(16) 0.0200(4) Uani 1 1 d . . . . .
I3 I 0.07520(2) 0.32632(2) 0.72670(2) 0.02277(4) Uani 1 1 d . . . . .
I4 I 0.45548(2) 0.28250(3) 0.60376(2) 0.02788(4) Uani 1 1 d . . . . .
C4 C 0.59072(12) 0.3322(3) 0.64418(17) 0.0230(5) Uani 1 1 d . . . . .
H4 H 0.586098 0.366774 0.700639 0.028 Uiso 1 1 calc R U . . .
C5 C 0.64655(12) 0.3334(3) 0.62494(17) 0.0227(5) Uani 1 1 d . . . . .
H5 H 0.680889 0.369545 0.668291 0.027 Uiso 1 1 calc R U . . .

loop_
_atom_site_aniso_label
_atom_site_aniso_U_11
_atom_site_aniso_U_22
_atom_site_aniso_U_33
_atom_site_aniso_U_23
_atom_site_aniso_U_13
_atom_site_aniso_U_12
N1 0.0218(10) 0.0228(10) 0.0234(10) 0.0048(8) 0.0089(8) 0.0019(8)
O1 0.0266(10) 0.0240(9) 0.0216(8) -0.0020(7) 0.0042(7) -0.0002(8)
I1 0.01780(8) 0.02502(8) 0.02253(8) 0.00206(6) 0.00482(6) -0.00137(6)
C1 0.0308(14) 0.0410(15) 0.0147(10) 0.0005(10) 0.0075(10) 0.0023(12)
C2 0.0226(13) 0.0378(14) 0.0191(11) 0.0012(10) 0.0007(10) 0.0001(11)
I2 0.01902(8) 0.01810(7) 0.01719(7) 0.00139(5) 0.00285(5) 0.00221(5)
C3 0.0212(11) 0.0181(10) 0.0226(11) 0.0041(9) 0.0087(9) 0.0021(9)
I3 0.01920(8) 0.03013(8) 0.01957(7) 0.00191(6) 0.00562(6) 0.00457(6)
I4 0.02184(8) 0.02956(9) 0.03485(9) 0.00372(7) 0.01193(7) 0.00204(7)
C4 0.0266(13) 0.0218(11) 0.0227(11) -0.0023(9) 0.0099(10) -0.0010(10)
C5 0.0236(13) 0.0194(11) 0.0251(12) -0.0017(9) 0.0055(10) -0.0012(9)

loop_
_atom_type_symbol
_atom_type_description
_atom_type_scat_dispersion_real
_atom_type_scat_dispersion_imag
_atom_type_scat_source
C C 0.0033 0.0016 'International Tables Vol C Tables 4.2.6.8 and 6.1.1.4'
H H 0.0000 0.0000 'International Tables Vol C Tables 4.2.6.8 and 6.1.1.4'
I I -0.4742 1.8119 'International Tables Vol C Tables 4.2.6.8 and 6.1.1.4'
N N 0.0061 0.0033 'International Tables Vol C Tables 4.2.6.8 and 6.1.1.4'
O O 0.0106 0.0060 'International Tables Vol C Tables 4.2.6.8 and 6.1.1.4'

loop_
_geom_angle_atom_site_label_1
_geom_angle_atom_site_label_2
_geom_angle_atom_site_label_3
_geom_angle
_geom_angle_site_symmetry_1
_geom_angle_site_symmetry_3
_geom_angle_publ_flag
C1 N1 C5 122.2(2) . . ?
C1 N1 HN1 118.9 . . ?
C5 N1 HN1 118.9 . . ?
H1O1 O1 H2O1 109.5 . . ?
N1 C1 C2 120.6(2) . . ?
N1 C1 H1 119.7 . . ?
C2 C1 H1 119.7 . . ?
C1 C2 C3 118.5(2) . . ?
C1 C2 H2 120.7 . . ?
C3 C2 H2 120.7 . . ?
I3 I2 I1 177.868(7) . . ?
C4 C3 C2 120.0(2) . . ?
C4 C3 I4 120.29(18) . . ?
C2 C3 I4 119.75(19) . . ?
C5 C4 C3 118.7(2) . . ?
C5 C4 H4 120.7 . . ?
C3 C4 H4 120.7 . . ?
N1 C5 C4 120.1(2) . . ?
N1 C5 H5 120.0 . . ?
C4 C5 H5 120.0 . . ?

loop_
_geom_bond_atom_site_label_1
_geom_bond_atom_site_label_2
_geom_bond_distance
_geom_bond_site_symmetry_2
_geom_bond_publ_flag
N1 C1 1.332(3) . ?
N1 C5 1.337(3) . ?
N1 HN1 0.8800 . ?
O1 H1O1 0.8700 . ?
O1 H2O1 0.8700 . ?
I1 I2 2.9808(2) . ?
C1 C2 1.374(4) . ?
C1 H1 0.9500 . ?
C2 C3 1.390(3) . ?
C2 H2 0.9500 . ?
I2 I3 2.8708(2) . ?
C3 C4 1.389(4) . ?
C3 I4 2.083(2) . ?
C4 C5 1.378(4) . ?
C4 H4 0.9500 . ?
C5 H5 0.9500 . ?

loop_
_geom_torsion_atom_site_label_1
_geom_torsion_atom_site_label_2
_geom_torsion_atom_site_label_3
_geom_torsion_atom_site_label_4
_geom_torsion
_geom_torsion_site_symmetry_1
_geom_torsion_site_symmetry_2
_geom_torsion_site_symmetry_3
_geom_torsion_site_symmetry_4
_geom_torsion_publ_flag
C5 N1 C1 C2 1.3(4) . . . . ?
N1 C1 C2 C3 -0.1(4) . . . . ?
C1 C2 C3 C4 -1.2(4) . . . . ?
C1 C2 C3 I4 178.3(2) . . . . ?
C2 C3 C4 C5 1.4(4) . . . . ?
I4 C3 C4 C5 -178.17(18) . . . . ?
C1 N1 C5 C4 -1.1(4) . . . . ?
C3 C4 C5 N1 -0.2(4) . . . . ?
